data_4086091
loop_
_publ_author_name
'Kanno, Yuto'
'Komuro, Takashi'
'Tobita, Hiromi'

_publ_section_title
;
 Direct Conversion of a Si--C(aryl) Bond to Si--Heteroatom Bonds in the
 Reactions of \h3-\a-Silabenzyl Molybdenum and Tungsten Complexes with
 2-Substituted Pyridines
;
_journal_issue 15
_journal_name_full Organometallics
_journal_page_first 3699
_journal_paper_doi 10.1021/acs.organomet.5b00335
_journal_volume 34
_journal_year 2015
_chemical_formula_moiety 'C31 H33 N O3 Si W'
_chemical_formula_sum 'C31 H33 N O3 Si W'
_chemical_formula_weight 679.52
_chemical_name_systematic
; 
 ? 
;
_space_group_IT_number 14
_symmetry_cell_setting monoclinic
_symmetry_Int_Tables_number 14
_symmetry_space_group_name_Hall '-P 2yn'
_symmetry_space_group_name_H-M 'P 1 21/n 1'
_atom_sites_solution_hydrogens geom
_atom_sites_solution_primary direct
_atom_sites_solution_secondary difmap
_audit_creation_method SHELXL-97
_cell_angle_alpha 90.00
_cell_angle_beta 95.1124(11)
_cell_angle_gamma 90.00
_cell_formula_units_Z 4
_cell_length_a 8.9967(4)
_cell_length_b 16.5816(6)
_cell_length_c 19.3808(11)
_cell_measurement_reflns_used 48876
_cell_measurement_temperature 150(2)
_cell_measurement_theta_max 27.3
_cell_measurement_theta_min 1.6
_cell_volume 2879.7(2)
_computing_cell_refinement PROCESS-AUTO
_computing_data_collection PROCESS-AUTO
_computing_data_reduction 'teXsan Ver.1.11'
_computing_molecular_graphics
;
'ORTEP-3', 'Yadokari-XG 2009 (Wakita, Nemoto, et al., 2009)'
;
_computing_publication_material
;
'Yadokari-XG 2009 (Wakita, Nemoto, et al., 2009)' 
;
_computing_structure_refinement 'SHELXL-97 (Sheldrick, 1997)'
_computing_structure_solution 'SHELXS-97 (Sheldrick, 1990)'
_diffrn_ambient_temperature 150(2)
_diffrn_detector_area_resol_mean 10.00
_diffrn_measured_fraction_theta_full 0.995
_diffrn_measured_fraction_theta_max 0.995
_diffrn_measurement_device_type 'Rigaku RAXIS-RAPID Imaging Plate'
_diffrn_measurement_method \w
_diffrn_radiation_monochromator graphite
_diffrn_radiation_source 'rotating-anode X-ray tube'
_diffrn_radiation_type MoK\a
_diffrn_radiation_wavelength 0.71073
_diffrn_reflns_av_R_equivalents 0.1063
_diffrn_reflns_av_sigmaI/netI 0.0528
_diffrn_reflns_limit_h_max 11
_diffrn_reflns_limit_h_min -11
_diffrn_reflns_limit_k_max 21
_diffrn_reflns_limit_k_min -21
_diffrn_reflns_limit_l_max 25
_diffrn_reflns_limit_l_min -25
_diffrn_reflns_number 41057
_diffrn_reflns_theta_full 27.36
_diffrn_reflns_theta_max 27.36
_diffrn_reflns_theta_min 1.62
_exptl_absorpt_coefficient_mu 4.084
_exptl_absorpt_correction_T_max 0.551750
_exptl_absorpt_correction_T_min 0.254220
_exptl_absorpt_correction_type numerical
_exptl_absorpt_process_details
; 
HIGASHI, T. (1999). Shape - Program to obtain Crystal Shape using CCD camera.
Rigaku Corporation, Tokyo, Japan. 
HIGASHI, T. (1999). Numabs - Numerical Absorption Correction,
Rigaku Corporation, Tokyo, Japan. 
;
_exptl_crystal_colour orange-yellow
_exptl_crystal_density_diffrn 1.567
_exptl_crystal_density_method 'not measured'
_exptl_crystal_description block
_exptl_crystal_F_000 1352
_exptl_crystal_size_max 0.32
_exptl_crystal_size_mid 0.25
_exptl_crystal_size_min 0.15
_refine_diff_density_max 1.719
_refine_diff_density_min -2.406
_refine_diff_density_rms 0.364
_refine_ls_extinction_method none
_refine_ls_goodness_of_fit_ref 1.144
_refine_ls_hydrogen_treatment constr
_refine_ls_matrix_type full
_refine_ls_number_parameters 341
_refine_ls_number_reflns 6505
_refine_ls_number_restraints 0
_refine_ls_restrained_S_all 1.144
_refine_ls_R_factor_all 0.0419
_refine_ls_R_factor_gt 0.0372
_refine_ls_shift/su_max 0.003
_refine_ls_shift/su_mean 0.000
_refine_ls_structure_factor_coef Fsqd
_refine_ls_weighting_details 'calc w=1/[\s^2^(Fo^2^)+(0.0542P)^2^+3.4762P] where P=(Fo^2^+2Fc^2^)/3'
_refine_ls_weighting_scheme calc
_refine_ls_wR_factor_gt 0.0953
_refine_ls_wR_factor_ref 0.1027
_reflns_number_gt 6029
_reflns_number_total 6505
_reflns_threshold_expression >2\s(I)
_cod_data_source_file om5b00335_si_002.cif
_cod_data_source_block complex-2-W
_cod_depositor_comments 'Adding full bibliography for 4086090--4086094.cif.'
_cod_original_sg_symbol_H-M 'P 21/n'
_cod_database_code 4086091

loop_
_symmetry_equiv_pos_as_xyz
'x, y, z'
'-x+1/2, y+1/2, -z+1/2'
'-x, -y, -z'
'x-1/2, -y-1/2, z-1/2'

loop_
_atom_site_label
_atom_site_type_symbol
_atom_site_fract_x
_atom_site_fract_y
_atom_site_fract_z
_atom_site_U_iso_or_equiv
_atom_site_adp_type
_atom_site_occupancy
_atom_site_symmetry_multiplicity
_atom_site_calc_flag
_atom_site_refinement_flags
W1 W 0.664166(17) 0.810830(9) 0.803248(7) 0.01724(8) Uani 1 1 d .
Si1 Si 0.55791(13) 0.77788(7) 0.68254(5) 0.0198(2) Uani 1 1 d .
O1 O 0.6433(5) 0.9908(2) 0.84870(19) 0.0413(9) Uani 1 1 d .
O2 O 0.3195(4) 0.8344(2) 0.79588(19) 0.0385(8) Uani 1 1 d .
O3 O 0.7234(3) 0.7667(2) 0.64321(14) 0.0271(6) Uani 1 1 d .
N1 N 0.8245(4) 0.8527(2) 0.72869(17) 0.0214(7) Uani 1 1 d .
C1 C 0.6525(5) 0.9247(2) 0.8289(2) 0.0250(8) Uani 1 1 d .
C2 C 0.4485(5) 0.8269(3) 0.7972(2) 0.0258(9) Uani 1 1 d .
C3 C 0.8322(5) 0.8159(3) 0.6663(2) 0.0257(9) Uani 1 1 d .
C4 C 0.9528(5) 0.8285(3) 0.6251(3) 0.0331(10) Uani 1 1 d .
H1 H 0.9573 0.8008 0.5824 0.040 Uiso 1 1 calc R
C5 C 1.0629(6) 0.8817(3) 0.6484(3) 0.0402(12) Uani 1 1 d .
H2 H 1.1452 0.8911 0.6220 0.048 Uiso 1 1 calc R
C6 C 1.0536(5) 0.9220(3) 0.7111(3) 0.0342(11) Uani 1 1 d .
H3 H 1.1280 0.9599 0.7271 0.041 Uiso 1 1 calc R
C7 C 0.9343(5) 0.9061(3) 0.7496(2) 0.0270(9) Uani 1 1 d .
H4 H 0.9290 0.9336 0.7924 0.032 Uiso 1 1 calc R
C8 C 0.4567(6) 0.6818(2) 0.6559(2) 0.0244(9) Uani 1 1 d .
C9 C 0.3067(6) 0.6707(3) 0.6696(2) 0.0294(9) Uani 1 1 d .
H5 H 0.2594 0.7096 0.6962 0.035 Uiso 1 1 calc R
C10 C 0.2267(6) 0.6028(3) 0.6442(2) 0.0348(10) Uani 1 1 d .
H6 H 0.1259 0.5962 0.6542 0.042 Uiso 1 1 calc R
C11 C 0.2918(6) 0.5451(3) 0.6049(2) 0.0299(10) Uani 1 1 d .
C12 C 0.4416(6) 0.5555(3) 0.5932(2) 0.0304(10) Uani 1 1 d .
H7 H 0.4894 0.5161 0.5673 0.036 Uiso 1 1 calc R
C13 C 0.5219(5) 0.6221(3) 0.6185(2) 0.0274(9) Uani 1 1 d .
H8 H 0.6239 0.6270 0.6100 0.033 Uiso 1 1 calc R
C14 C 0.2018(7) 0.4753(3) 0.5727(3) 0.0436(13) Uani 1 1 d .
H9 H 0.2196 0.4705 0.5237 0.065 Uiso 1 1 calc R
H10 H 0.0954 0.4850 0.5766 0.065 Uiso 1 1 calc R
H11 H 0.2320 0.4253 0.5970 0.065 Uiso 1 1 calc R
C15 C 0.4612(4) 0.8593(2) 0.62734(19) 0.0188(7) Uani 1 1 d .
C16 C 0.4079(5) 0.8420(3) 0.5585(2) 0.0263(9) Uani 1 1 d .
H12 H 0.4156 0.7885 0.5417 0.032 Uiso 1 1 calc R
C17 C 0.3442(5) 0.9009(3) 0.5142(2) 0.0281(9) Uani 1 1 d .
H13 H 0.3106 0.8871 0.4679 0.034 Uiso 1 1 calc R
C18 C 0.3291(5) 0.9802(3) 0.5368(2) 0.0238(8) Uani 1 1 d .
C19 C 0.3821(5) 0.9980(2) 0.6049(2) 0.0274(9) Uani 1 1 d .
H14 H 0.3739 1.0515 0.6217 0.033 Uiso 1 1 calc R
C20 C 0.4468(5) 0.9388(3) 0.6488(2) 0.0278(9) Uani 1 1 d .
H15 H 0.4823 0.9531 0.6948 0.033 Uiso 1 1 calc R
C21 C 0.2580(6) 1.0435(3) 0.4888(2) 0.0336(10) Uani 1 1 d .
H16 H 0.2950 1.0379 0.4430 0.050 Uiso 1 1 calc R
H17 H 0.2834 1.0972 0.5075 0.050 Uiso 1 1 calc R
H18 H 0.1494 1.0366 0.4847 0.050 Uiso 1 1 calc R
C22 C 0.6928(6) 0.7644(3) 0.9146(2) 0.0287(10) Uani 1 1 d .
C23 C 0.6275(5) 0.7003(3) 0.8720(2) 0.0261(9) Uani 1 1 d .
C24 C 0.7352(5) 0.6733(2) 0.8270(2) 0.0235(8) Uani 1 1 d .
C25 C 0.8655(5) 0.7214(3) 0.8412(2) 0.0285(9) Uani 1 1 d .
C26 C 0.8408(6) 0.7768(3) 0.8945(2) 0.0290(10) Uani 1 1 d .
C27 C 0.6274(10) 0.8036(3) 0.9743(3) 0.0503(17) Uani 1 1 d .
H19 H 0.6601 0.7747 1.0171 0.075 Uiso 1 1 calc R
H20 H 0.5182 0.8020 0.9668 0.075 Uiso 1 1 calc R
H21 H 0.6609 0.8598 0.9782 0.075 Uiso 1 1 calc R
C28 C 0.4798(6) 0.6598(4) 0.8799(3) 0.0481(14) Uani 1 1 d .
H22 H 0.4348 0.6429 0.8342 0.072 Uiso 1 1 calc R
H23 H 0.4130 0.6978 0.9005 0.072 Uiso 1 1 calc R
H24 H 0.4957 0.6125 0.9099 0.072 Uiso 1 1 calc R
C29 C 0.7236(7) 0.5997(3) 0.7815(3) 0.0398(13) Uani 1 1 d .
H25 H 0.7816 0.6082 0.7416 0.060 Uiso 1 1 calc R
H26 H 0.6188 0.5902 0.7652 0.060 Uiso 1 1 calc R
H27 H 0.7630 0.5529 0.8079 0.060 Uiso 1 1 calc R
C30 C 1.0113(7) 0.7112(4) 0.8073(3) 0.0494(15) Uani 1 1 d .
H28 H 1.0575 0.7641 0.8021 0.074 Uiso 1 1 calc R
H29 H 0.9906 0.6862 0.7616 0.074 Uiso 1 1 calc R
H30 H 1.0794 0.6767 0.8365 0.074 Uiso 1 1 calc R
C31 C 0.9578(8) 0.8319(4) 0.9285(3) 0.0518(17) Uani 1 1 d .
H31 H 1.0142 0.8034 0.9667 0.078 Uiso 1 1 calc R
H32 H 0.9098 0.8796 0.9466 0.078 Uiso 1 1 calc R
H33 H 1.0259 0.8487 0.8945 0.078 Uiso 1 1 calc R

loop_
_atom_site_aniso_label
_atom_site_aniso_U_11
_atom_site_aniso_U_22
_atom_site_aniso_U_33
_atom_site_aniso_U_23
_atom_site_aniso_U_13
_atom_site_aniso_U_12
W1 0.01730(11) 0.01833(11) 0.01617(10) 0.00183(5) 0.00197(7) -0.00163(5)
Si1 0.0196(6) 0.0222(5) 0.0176(5) -0.0007(4) 0.0018(4) 0.0005(4)
O1 0.050(2) 0.0266(17) 0.049(2) -0.0076(14) 0.0148(17) -0.0004(16)
O2 0.0192(18) 0.054(2) 0.0432(19) 0.0024(17) 0.0065(14) 0.0033(16)
O3 0.0216(16) 0.0370(17) 0.0240(14) -0.0036(12) 0.0084(11) 0.0009(13)
N1 0.0169(17) 0.0239(16) 0.0241(16) 0.0071(13) 0.0051(13) -0.0001(14)
C1 0.024(2) 0.024(2) 0.029(2) -0.0004(16) 0.0068(16) -0.0094(17)
C2 0.026(2) 0.027(2) 0.024(2) 0.0008(16) 0.0012(17) -0.0047(18)
C3 0.020(2) 0.032(2) 0.026(2) 0.0089(16) 0.0065(16) 0.0056(17)
C4 0.020(2) 0.050(3) 0.031(2) 0.010(2) 0.0102(18) 0.005(2)
C5 0.024(2) 0.050(3) 0.049(3) 0.021(2) 0.016(2) 0.005(2)
C6 0.018(2) 0.034(2) 0.050(3) 0.017(2) 0.0043(19) -0.0041(18)
C7 0.019(2) 0.025(2) 0.037(2) 0.0105(17) 0.0009(17) -0.0011(17)
C8 0.028(2) 0.0242(19) 0.0201(19) 0.0010(14) -0.0003(16) 0.0032(17)
C9 0.034(3) 0.026(2) 0.029(2) -0.0036(17) 0.0083(18) -0.0034(19)
C10 0.032(3) 0.035(2) 0.038(2) -0.0023(19) 0.008(2) -0.008(2)
C11 0.039(3) 0.024(2) 0.0256(19) 0.0044(16) 0.0003(18) -0.0072(19)
C12 0.036(3) 0.025(2) 0.030(2) -0.0019(17) 0.0030(18) 0.0012(19)
C13 0.028(2) 0.026(2) 0.029(2) -0.0025(16) 0.0045(17) 0.0007(18)
C14 0.049(3) 0.035(3) 0.047(3) -0.006(2) 0.004(2) -0.016(2)
C15 0.0151(18) 0.0231(18) 0.0187(17) 0.0022(14) 0.0044(14) -0.0026(15)
C16 0.033(2) 0.025(2) 0.0210(18) -0.0052(15) 0.0009(17) 0.0013(18)
C17 0.031(2) 0.032(2) 0.0209(18) 0.0007(16) 0.0015(16) 0.0031(19)
C18 0.019(2) 0.028(2) 0.0249(18) 0.0057(16) 0.0066(15) -0.0024(17)
C19 0.034(3) 0.0190(18) 0.029(2) 0.0015(15) 0.0032(18) -0.0022(18)
C20 0.034(2) 0.028(2) 0.0213(18) -0.0016(16) 0.0002(16) -0.0063(19)
C21 0.032(3) 0.038(2) 0.032(2) 0.0118(19) 0.0085(19) 0.007(2)
C22 0.041(3) 0.028(2) 0.0174(17) 0.0041(15) 0.0024(17) 0.001(2)
C23 0.023(2) 0.026(2) 0.030(2) 0.0088(16) 0.0026(17) -0.0019(17)
C24 0.027(2) 0.0176(17) 0.0255(19) 0.0051(15) 0.0009(16) 0.0009(16)
C25 0.026(2) 0.028(2) 0.032(2) 0.0129(17) 0.0011(17) 0.0030(19)
C26 0.034(3) 0.026(2) 0.0252(19) 0.0122(16) -0.0089(17) -0.0066(19)
C27 0.085(5) 0.043(3) 0.024(2) 0.0032(19) 0.015(3) 0.012(3)
C28 0.030(3) 0.046(3) 0.069(4) 0.025(3) 0.013(3) -0.010(2)
C29 0.058(4) 0.019(2) 0.040(2) -0.0019(18) -0.007(2) 0.003(2)
C30 0.032(3) 0.049(3) 0.069(4) 0.032(3) 0.013(3) 0.009(3)
C31 0.057(4) 0.042(3) 0.050(3) 0.018(2) -0.030(3) -0.024(3)

loop_
_atom_type_symbol
_atom_type_description
_atom_type_scat_dispersion_real
_atom_type_scat_dispersion_imag
_atom_type_scat_source
C C 0.0033 0.0016 'International Tables Vol C Tables 4.2.6.8 and 6.1.1.4'
H H 0.0000 0.0000 'International Tables Vol C Tables 4.2.6.8 and 6.1.1.4'
N N 0.0061 0.0033 'International Tables Vol C Tables 4.2.6.8 and 6.1.1.4'
O O 0.0106 0.0060 'International Tables Vol C Tables 4.2.6.8 and 6.1.1.4'
Si Si 0.0817 0.0704 'International Tables Vol C Tables 4.2.6.8 and 6.1.1.4'
W W -0.8490 6.8722 'International Tables Vol C Tables 4.2.6.8 and 6.1.1.4'

loop_
_geom_angle_atom_site_label_1
_geom_angle_atom_site_label_2
_geom_angle_atom_site_label_3
_geom_angle
C2 W1 C1 78.93(18)
C2 W1 N1 127.79(15)
C1 W1 N1 85.24(16)
C2 W1 C22 97.47(18)
C1 W1 C22 95.10(16)
N1 W1 C22 133.54(16)
C2 W1 C23 87.16(18)
C1 W1 C23 127.26(17)
N1 W1 C23 138.78(15)
C22 W1 C23 36.51(16)
C2 W1 C26 133.06(18)
C1 W1 C26 95.08(17)
N1 W1 C26 97.45(15)
C22 W1 C26 36.14(18)
C23 W1 C26 59.59(15)
C2 W1 C24 112.78(17)
C1 W1 C24 152.43(16)
N1 W1 C24 104.02(15)
C22 W1 C24 59.57(15)
C23 W1 C24 35.36(16)
C26 W1 C24 58.33(15)
C2 W1 C25 145.11(17)
C1 W1 C25 124.94(17)
N1 W1 C25 82.97(14)
C22 W1 C25 59.00(17)
C23 W1 C25 58.42(16)
C26 W1 C25 34.68(16)
C24 W1 C25 34.49(15)
C2 W1 Si1 71.32(13)
C1 W1 Si1 115.01(12)
N1 W1 Si1 71.32(9)
C22 W1 Si1 144.06(12)
C23 W1 Si1 107.69(12)
C26 W1 Si1 146.09(13)
C24 W1 Si1 92.55(10)
C25 W1 Si1 111.41(11)
O3 Si1 C8 101.6(2)
O3 Si1 C15 101.37(17)
C8 Si1 C15 105.21(18)
O3 Si1 W1 99.32(10)
C8 Si1 W1 125.06(14)
C15 Si1 W1 119.45(13)
C3 O3 Si1 115.0(3)
C7 N1 C3 117.6(4)
C7 N1 W1 120.1(3)
C3 N1 W1 121.3(3)
O1 C1 W1 175.3(4)
O2 C2 W1 177.3(4)
O3 C3 N1 118.8(4)
O3 C3 C4 118.9(4)
N1 C3 C4 122.3(4)
C5 C4 C3 118.4(5)
C4 C5 C6 119.8(5)
C7 C6 C5 119.2(4)
N1 C7 C6 122.6(4)
C13 C8 C9 117.4(4)
C13 C8 Si1 122.0(4)
C9 C8 Si1 120.4(3)
C10 C9 C8 120.6(4)
C11 C10 C9 121.3(5)
C10 C11 C12 117.8(4)
C10 C11 C14 121.1(5)
C12 C11 C14 121.0(5)
C13 C12 C11 121.4(5)
C12 C13 C8 121.5(5)
C20 C15 C16 116.3(4)
C20 C15 Si1 124.0(3)
C16 C15 Si1 119.6(3)
C17 C16 C15 122.0(4)
C16 C17 C18 121.0(4)
C17 C18 C19 117.5(4)
C17 C18 C21 120.7(4)
C19 C18 C21 121.8(4)
C20 C19 C18 121.2(4)
C19 C20 C15 122.1(4)
C26 C22 C23 106.9(4)
C26 C22 C27 126.0(5)
C23 C22 C27 126.7(5)
C26 C22 W1 74.0(2)
C23 C22 W1 72.6(2)
C27 C22 W1 124.5(3)
C24 C23 C22 108.5(4)
C24 C23 C28 124.9(5)
C22 C23 C28 126.1(5)
C24 C23 W1 75.9(2)
C22 C23 W1 70.9(2)
C28 C23 W1 125.7(3)
C25 C24 C23 107.2(4)
C25 C24 C29 125.5(5)
C23 C24 C29 126.6(5)
C25 C24 W1 72.8(2)
C23 C24 W1 68.7(2)
C29 C24 W1 130.9(3)
C26 C25 C24 108.9(4)
C26 C25 C30 125.6(5)
C24 C25 C30 125.3(5)
C26 C25 W1 70.1(2)
C24 C25 W1 72.7(2)
C30 C25 W1 126.1(3)
C25 C26 C22 108.4(4)
C25 C26 C31 124.4(5)
C22 C26 C31 126.8(5)
C25 C26 W1 75.2(2)
C22 C26 W1 69.9(2)
C31 C26 W1 126.0(3)

loop_
_geom_bond_atom_site_label_1
_geom_bond_atom_site_label_2
_geom_bond_distance
W1 C2 1.951(5)
W1 C1 1.958(4)
W1 N1 2.241(4)
W1 C22 2.285(4)
W1 C23 2.307(4)
W1 C26 2.339(4)
W1 C24 2.402(4)
W1 C25 2.405(4)
W1 Si1 2.5072(10)
Si1 O3 1.742(3)
Si1 C8 1.883(4)
Si1 C15 1.886(4)
O1 C1 1.166(5)
O2 C2 1.165(6)
O3 C3 1.321(6)
N1 C7 1.361(5)
N1 C3 1.363(6)
C3 C4 1.418(7)
C4 C5 1.372(8)
C5 C6 1.394(8)
C6 C7 1.387(7)
C8 C13 1.389(6)
C8 C9 1.411(7)
C9 C10 1.402(6)
C10 C11 1.385(7)
C11 C12 1.397(7)
C11 C14 1.515(6)
C12 C13 1.385(6)
C15 C20 1.393(6)
C15 C16 1.407(5)
C16 C17 1.390(6)
C17 C18 1.395(6)
C18 C19 1.396(6)
C18 C21 1.506(6)
C19 C20 1.391(6)
C22 C26 1.435(7)
C22 C23 1.439(6)
C22 C27 1.492(7)
C23 C24 1.433(7)
C23 C28 1.508(7)
C24 C25 1.425(6)
C24 C29 1.503(6)
C25 C26 1.415(7)
C25 C30 1.528(8)
C26 C31 1.502(6)

loop_
_geom_torsion_atom_site_label_1
_geom_torsion_atom_site_label_2
_geom_torsion_atom_site_label_3
_geom_torsion_atom_site_label_4
_geom_torsion
C2 W1 Si1 O3 171.34(18)
C1 W1 Si1 O3 103.75(18)
N1 W1 Si1 O3 28.49(15)
C22 W1 Si1 O3 -112.1(2)
C23 W1 Si1 O3 -108.03(18)
C26 W1 Si1 O3 -46.6(2)
C24 W1 Si1 O3 -75.46(16)
C25 W1 Si1 O3 -45.77(17)
C2 W1 Si1 C8 -77.3(2)
C1 W1 Si1 C8 -144.9(2)
N1 W1 Si1 C8 139.9(2)
C22 W1 Si1 C8 -0.7(3)
C23 W1 Si1 C8 3.3(2)
C26 W1 Si1 C8 64.8(3)
C24 W1 Si1 C8 35.9(2)
C25 W1 Si1 C8 65.6(2)
C2 W1 Si1 C15 62.6(2)
C1 W1 Si1 C15 -5.0(2)
N1 W1 Si1 C15 -80.29(18)
C22 W1 Si1 C15 139.1(3)
C23 W1 Si1 C15 143.2(2)
C26 W1 Si1 C15 -155.4(2)
C24 W1 Si1 C15 175.76(19)
C25 W1 Si1 C15 -154.55(19)
C8 Si1 O3 C3 -164.4(3)
C15 Si1 O3 C3 87.3(3)
W1 Si1 O3 C3 -35.5(3)
C2 W1 N1 C7 117.3(3)
C1 W1 N1 C7 45.2(3)
C22 W1 N1 C7 -47.3(4)
C23 W1 N1 C7 -100.6(3)
C26 W1 N1 C7 -49.3(3)
C24 W1 N1 C7 -108.4(3)
C25 W1 N1 C7 -80.9(3)
Si1 W1 N1 C7 163.6(3)
C2 W1 N1 C3 -74.4(4)
C1 W1 N1 C3 -146.5(3)
C22 W1 N1 C3 121.0(3)
C23 W1 N1 C3 67.7(4)
C26 W1 N1 C3 119.0(3)
C24 W1 N1 C3 59.9(3)
C25 W1 N1 C3 87.4(3)
Si1 W1 N1 C3 -28.0(3)
Si1 O3 C3 N1 18.4(5)
Si1 O3 C3 C4 -161.5(3)
C7 N1 C3 O3 -176.8(4)
W1 N1 C3 O3 14.6(5)
C7 N1 C3 C4 3.1(6)
W1 N1 C3 C4 -165.5(3)
O3 C3 C4 C5 177.9(4)
N1 C3 C4 C5 -2.0(7)
C3 C4 C5 C6 -0.4(7)
C4 C5 C6 C7 1.5(7)
C3 N1 C7 C6 -1.9(6)
W1 N1 C7 C6 166.9(3)
C5 C6 C7 N1 -0.3(7)
O3 Si1 C8 C13 3.9(4)
C15 Si1 C8 C13 109.3(4)
W1 Si1 C8 C13 -106.3(3)
O3 Si1 C8 C9 -171.7(3)
C15 Si1 C8 C9 -66.3(4)
W1 Si1 C8 C9 78.1(4)
C13 C8 C9 C10 -1.8(6)
Si1 C8 C9 C10 174.0(4)
C8 C9 C10 C11 -0.4(7)
C9 C10 C11 C12 2.0(7)
C9 C10 C11 C14 -175.0(4)
C10 C11 C12 C13 -1.5(6)
C14 C11 C12 C13 175.6(4)
C11 C12 C13 C8 -0.7(7)
C9 C8 C13 C12 2.3(6)
Si1 C8 C13 C12 -173.4(3)
O3 Si1 C15 C20 -106.2(4)
C8 Si1 C15 C20 148.3(4)
W1 Si1 C15 C20 1.5(4)
O3 Si1 C15 C16 69.3(4)
C8 Si1 C15 C16 -36.2(4)
W1 Si1 C15 C16 176.9(3)
C20 C15 C16 C17 -0.1(7)
Si1 C15 C16 C17 -175.9(4)
C15 C16 C17 C18 -0.7(8)
C16 C17 C18 C19 0.9(7)
C16 C17 C18 C21 -179.1(5)
C17 C18 C19 C20 -0.4(7)
C21 C18 C19 C20 179.7(5)
C18 C19 C20 C15 -0.4(8)
C16 C15 C20 C19 0.6(7)
Si1 C15 C20 C19 176.2(4)
C2 W1 C22 C26 -171.1(3)
C1 W1 C22 C26 -91.6(3)
N1 W1 C22 C26 -3.4(3)
C23 W1 C22 C26 114.0(4)
C24 W1 C22 C26 76.8(3)
C25 W1 C22 C26 36.5(3)
Si1 W1 C22 C26 120.6(3)
C2 W1 C22 C23 74.8(3)
C1 W1 C22 C23 154.3(3)
N1 W1 C22 C23 -117.4(3)
C26 W1 C22 C23 -114.0(4)
C24 W1 C22 C23 -37.2(3)
C25 W1 C22 C23 -77.6(3)
Si1 W1 C22 C23 6.5(4)
C2 W1 C22 C27 -48.1(5)
C1 W1 C22 C27 31.4(5)
N1 W1 C22 C27 119.6(5)
C23 W1 C22 C27 -123.0(6)
C26 W1 C22 C27 123.0(6)
C24 W1 C22 C27 -160.2(6)
C25 W1 C22 C27 159.5(6)
Si1 W1 C22 C27 -116.5(5)
C26 C22 C23 C24 0.7(5)
C27 C22 C23 C24 -172.3(4)
W1 C22 C23 C24 67.2(3)
C26 C22 C23 C28 172.6(4)
C27 C22 C23 C28 -0.4(7)
W1 C22 C23 C28 -120.8(5)
C26 C22 C23 W1 -66.6(3)
C27 C22 C23 W1 120.4(5)
C2 W1 C23 C24 137.7(3)
C1 W1 C23 C24 -148.5(3)
N1 W1 C23 C24 -13.2(4)
C22 W1 C23 C24 -115.6(4)
C26 W1 C23 C24 -77.0(3)
C25 W1 C23 C24 -36.3(2)
Si1 W1 C23 C24 68.4(3)
C2 W1 C23 C22 -106.6(3)
C1 W1 C23 C22 -32.8(4)
N1 W1 C23 C22 102.4(3)
C26 W1 C23 C22 38.6(3)
C24 W1 C23 C22 115.6(4)
C25 W1 C23 C22 79.3(3)
Si1 W1 C23 C22 -176.0(3)
C2 W1 C23 C28 14.7(5)
C1 W1 C23 C28 88.4(5)
N1 W1 C23 C28 -136.3(4)
C22 W1 C23 C28 121.3(6)
C26 W1 C23 C28 159.9(5)
C24 W1 C23 C28 -123.1(6)
C25 W1 C23 C28 -159.4(5)
Si1 W1 C23 C28 -54.7(5)
C22 C23 C24 C25 -0.8(4)
C28 C23 C24 C25 -172.9(4)
W1 C23 C24 C25 63.1(3)
C22 C23 C24 C29 170.2(4)
C28 C23 C24 C29 -1.8(7)
W1 C23 C24 C29 -125.9(4)
C22 C23 C24 W1 -63.9(3)
C28 C23 C24 W1 124.0(5)
C2 W1 C24 C25 -163.7(3)
C1 W1 C24 C25 -53.0(5)
N1 W1 C24 C25 54.1(3)
C22 W1 C24 C25 -78.5(3)
C23 W1 C24 C25 -116.9(4)
C26 W1 C24 C25 -36.1(3)
Si1 W1 C24 C25 125.5(2)
C2 W1 C24 C23 -46.8(3)
C1 W1 C24 C23 64.0(5)
N1 W1 C24 C23 171.1(2)
C22 W1 C24 C23 38.5(3)
C26 W1 C24 C23 80.9(3)
C25 W1 C24 C23 116.9(4)
Si1 W1 C24 C23 -117.6(2)
C2 W1 C24 C29 73.8(5)
C1 W1 C24 C29 -175.4(5)
N1 W1 C24 C29 -68.3(5)
C22 W1 C24 C29 159.1(6)
C23 W1 C24 C29 120.6(6)
C26 W1 C24 C29 -158.5(6)
C25 W1 C24 C29 -122.4(6)
Si1 W1 C24 C29 3.0(5)
C23 C24 C25 C26 0.7(4)
C29 C24 C25 C26 -170.5(4)
W1 C24 C25 C26 61.1(3)
C23 C24 C25 C30 177.2(4)
C29 C24 C25 C30 6.0(7)
W1 C24 C25 C30 -122.4(4)
C23 C24 C25 W1 -60.4(3)
C29 C24 C25 W1 128.4(4)
C2 W1 C25 C26 -91.4(4)
C1 W1 C25 C26 34.9(3)
N1 W1 C25 C26 114.1(3)
C22 W1 C25 C26 -38.0(3)
C23 W1 C25 C26 -81.0(3)
C24 W1 C25 C26 -118.3(4)
Si1 W1 C25 C26 -179.2(2)
C2 W1 C25 C24 26.9(4)
C1 W1 C25 C24 153.2(3)
N1 W1 C25 C24 -127.6(3)
C22 W1 C25 C24 80.3(3)
C23 W1 C25 C24 37.3(3)
C26 W1 C25 C24 118.3(4)
Si1 W1 C25 C24 -60.9(3)
C2 W1 C25 C30 148.3(5)
C1 W1 C25 C30 -85.3(5)
N1 W1 C25 C30 -6.2(5)
C22 W1 C25 C30 -158.3(5)
C23 W1 C25 C30 158.7(5)
C26 W1 C25 C30 -120.2(6)
C24 W1 C25 C30 121.5(6)
Si1 W1 C25 C30 60.6(5)
C24 C25 C26 C22 -0.3(4)
C30 C25 C26 C22 -176.8(4)
W1 C25 C26 C22 62.4(3)
C24 C25 C26 C31 173.6(4)
C30 C25 C26 C31 -3.0(7)
W1 C25 C26 C31 -123.8(4)
C24 C25 C26 W1 -62.7(3)
C30 C25 C26 W1 120.8(4)
C23 C22 C26 C25 -0.2(4)
C27 C22 C26 C25 172.8(4)
W1 C22 C26 C25 -65.9(3)
C23 C22 C26 C31 -173.9(4)
C27 C22 C26 C31 -0.8(7)
W1 C22 C26 C31 120.5(4)
C23 C22 C26 W1 65.6(3)
C27 C22 C26 W1 -121.3(5)
C2 W1 C26 C25 128.5(3)
C1 W1 C26 C25 -151.9(3)
N1 W1 C26 C25 -66.1(3)
C22 W1 C26 C25 116.4(4)
C23 W1 C26 C25 77.3(3)
C24 W1 C26 C25 35.9(3)
Si1 W1 C26 C25 1.3(4)
C2 W1 C26 C22 12.1(4)
C1 W1 C26 C22 91.7(3)
N1 W1 C26 C22 177.5(3)
C23 W1 C26 C22 -39.0(3)
C24 W1 C26 C22 -80.5(3)
C25 W1 C26 C22 -116.4(4)
Si1 W1 C26 C22 -115.1(3)
C2 W1 C26 C31 -109.4(5)
C1 W1 C26 C31 -29.8(6)
N1 W1 C26 C31 56.0(5)
C22 W1 C26 C31 -121.5(6)
C23 W1 C26 C31 -160.6(6)
C24 W1 C26 C31 157.9(6)
C25 W1 C26 C31 122.1(6)
Si1 W1 C26 C31 123.4(5)
